data_7225789
loop_
_publ_author_name
'Hall, Gregory S.'
'Angeles, Melissa J.'
'Hicks, Jamie'
'Turner, David R.'

_publ_section_title
;
 Centric and acentric networks using low-symmetry heterotopic
 carboxylate/pyridyl ligands
;
_journal_issue 35
_journal_name_full CrystEngComm
_journal_page_first 6614
_journal_paper_doi 10.1039/C6CE01000H
_journal_volume 18
_journal_year 2016
_chemical_formula_moiety
;
C28 H24 Co N6 O4, 3.5(C3 H7 N O)'
;
_chemical_formula_sum 'C38.5 H48.5 Co N9.5 O7.5'
_chemical_formula_weight 823.30
_space_group_crystal_system monoclinic
_space_group_IT_number 14
_space_group_name_Hall '-P 2ybc'
_space_group_name_H-M_alt 'P 1 21/c 1'
_symmetry_space_group_name_Hall '-P 2ybc'
_symmetry_space_group_name_H-M 'P 1 21/c 1'
_atom_sites_solution_hydrogens geom
_audit_creation_method SHELXL-2014/7
_audit_update_record
;
2016-06-17 deposited with the CCDC.
2016-06-30 downloaded from the CCDC.
;
_cell_angle_alpha 90
_cell_angle_beta 108.21(3)
_cell_angle_gamma 90
_cell_formula_units_Z 4
_cell_length_a 13.058(3)
_cell_length_b 17.418(4)
_cell_length_c 20.041(4)
_cell_measurement_reflns_used 43932
_cell_measurement_temperature 100(2)
_cell_measurement_theta_max 30.309
_cell_measurement_theta_min 1.585
_cell_volume 4329.9(18)
_computing_cell_refinement 'XDS (Kabsch, 1993)'
_computing_data_collection 'BluIce (McPhillips et al., 2002)'
_computing_data_reduction 'XDS (Kabsch, 1993)'
_computing_structure_refinement 'SHELXL-2014/7 (Sheldrick, 2014)'
_computing_structure_solution 'SHELXT (Sheldrick, 2014)'
_diffrn_ambient_temperature 100(2)
_diffrn_measured_fraction_theta_full 0.970
_diffrn_measured_fraction_theta_max 0.961
_diffrn_measurement_device_type 'ADSC Quantum 315r'
_diffrn_measurement_method 'Phi scan'
_diffrn_radiation_type synchrotron
_diffrn_radiation_wavelength 0.7109
_diffrn_reflns_av_R_equivalents 0.0644
_diffrn_reflns_av_unetI/netI 0.0478
_diffrn_reflns_Laue_measured_fraction_full 0.970
_diffrn_reflns_Laue_measured_fraction_max 0.961
_diffrn_reflns_limit_h_max 18
_diffrn_reflns_limit_h_min -17
_diffrn_reflns_limit_k_max 24
_diffrn_reflns_limit_k_min -24
_diffrn_reflns_limit_l_max 28
_diffrn_reflns_limit_l_min -27
_diffrn_reflns_number 43932
_diffrn_reflns_point_group_measured_fraction_full 0.970
_diffrn_reflns_point_group_measured_fraction_max 0.961
_diffrn_reflns_theta_full 27.500
_diffrn_reflns_theta_max 30.039
_diffrn_reflns_theta_min 1.585
_diffrn_source 'MX2 Beamline Australian Synchrotron'
_exptl_absorpt_coefficient_mu 0.454
_exptl_crystal_colour yellow
_exptl_crystal_density_diffrn 1.263
_exptl_crystal_description block
_exptl_crystal_F_000 1732
_exptl_crystal_size_max 0.100
_exptl_crystal_size_mid 0.050
_exptl_crystal_size_min 0.010
_platon_squeeze_details
;
Electron count equates to approx. 1 DMF per formula unit.
Included in cell contents during refinement.
;
_refine_diff_density_max 1.113
_refine_diff_density_min -0.729
_refine_diff_density_rms 0.088
_refine_ls_extinction_method none
_refine_ls_goodness_of_fit_ref 1.246
_refine_ls_hydrogen_treatment constr
_refine_ls_matrix_type full
_refine_ls_number_parameters 551
_refine_ls_number_reflns 12186
_refine_ls_number_restraints 48
_refine_ls_restrained_S_all 1.245
_refine_ls_R_factor_all 0.1076
_refine_ls_R_factor_gt 0.0887
_refine_ls_shift/su_max 0.000
_refine_ls_shift/su_mean 0.000
_refine_ls_structure_factor_coef Fsqd
_refine_ls_weighting_details 'w=1/[\s^2^(Fo^2^)+(0.2000P)^2^] where P=(Fo^2^+2Fc^2^)/3'
_refine_ls_weighting_scheme calc
_refine_ls_wR_factor_gt 0.2908
_refine_ls_wR_factor_ref 0.3118
_reflns_Friedel_coverage 0.000
_reflns_number_gt 9097
_reflns_number_total 12186
_reflns_threshold_expression 'I > 2\s(I)'
_cod_data_source_file c6ce01000h2.cif
_cod_data_source_block p21c_sq
_cod_depositor_comments 'Adding full bibliography for 7225789--7225801.cif.'
_cod_original_cell_volume 4329.8(17)
_cod_original_formula_sum 'C38.50 H48.50 Co N9.50 O7.50'
_cod_database_code 7225789
_shelx_shelxl_version_number 2014/7
_shelx_space_group_comment
;
The symmetry employed for this shelxl refinement is uniquely defined
by the following loop, which should always be used as a source of
symmetry information in preference to the above space-group names.
They are only intended as comments.
;
_shelx_estimated_absorpt_t_min 0.956
_shelx_estimated_absorpt_t_max 0.995
_platon_squeeze_void_probe_radius 1.20

loop_
_space_group_symop_operation_xyz
'x, y, z'
'-x, y+1/2, -z+1/2'
'-x, -y, -z'
'x, -y-1/2, z-1/2'

loop_
_atom_site_label
_atom_site_type_symbol
_atom_site_fract_x
_atom_site_fract_y
_atom_site_fract_z
_atom_site_U_iso_or_equiv
_atom_site_adp_type
_atom_site_occupancy
_atom_site_site_symmetry_order
_atom_site_calc_flag
_atom_site_refinement_flags_posn
_atom_site_refinement_flags_adp
_atom_site_refinement_flags_occupancy
_atom_site_disorder_assembly
_atom_site_disorder_group
Co1 Co 0.66637(3) 0.17326(2) 0.71590(2) 0.04729(17) Uani 1 1 d . . . . .
O1 O 0.6744(2) 0.27755(11) 0.66030(12) 0.0542(5) Uani 1 1 d . . . . .
O2 O 0.6476(2) 0.27924(12) 0.76293(11) 0.0545(5) Uani 1 1 d . . . . .
O3 O 0.27502(16) -0.09385(13) 0.34143(11) 0.0508(5) Uani 1 1 d . . . . .
O4 O 0.1586(2) -0.15891(17) 0.25892(14) 0.0670(6) Uani 1 1 d . . . . .
N1 N 0.6621(2) 0.39768(13) 0.29915(12) 0.0456(5) Uani 1 1 d . . . . .
N2 N 0.63771(19) 0.51222(12) 0.52061(12) 0.0445(5) Uani 1 1 d . . . . .
N3 N 0.6287(2) 0.55380(12) 0.57505(14) 0.0520(6) Uani 1 1 d . . . . .
H3N H 0.6217 0.6040 0.5720 0.062 Uiso 1 1 calc R U . . .
N4 N 0.5016(2) 0.16105(13) 0.65833(13) 0.0474(5) Uani 1 1 d . . . . .
N5A N 0.1518(9) 0.0702(5) 0.4930(6) 0.0488(18) Uani 0.5 1 d . . P A 2
N5B N 0.1465(12) 0.0976(6) 0.4886(8) 0.069(3) Uani 0.5 1 d . . P B 1
N6A N 0.0489(9) 0.0514(7) 0.4546(8) 0.073(3) Uani 0.5 1 d . . P A 2
H6AN H -0.0056 0.0720 0.4652 0.087 Uiso 0.5 1 calc R U P A 2
N6B N 0.0455(11) 0.0849(7) 0.4488(9) 0.085(4) Uani 0.5 1 d . . P B 1
H6BN H -0.0086 0.1081 0.4578 0.102 Uiso 0.5 1 calc R U P B 1
C1 C 0.6433(2) 0.37029(15) 0.35617(15) 0.0462(6) Uani 1 1 d . . . . .
H1 H 0.6348 0.3164 0.3597 0.055 Uiso 1 1 calc R U . . .
C2 C 0.6353(2) 0.41593(14) 0.41027(15) 0.0457(6) Uani 1 1 d . . . . .
H2 H 0.6231 0.3932 0.4502 0.055 Uiso 1 1 calc R U . . .
C3 C 0.6452(2) 0.49574(14) 0.40678(14) 0.0447(5) Uani 1 1 d . . . . .
C4 C 0.6659(3) 0.52409(15) 0.34712(16) 0.0535(7) Uani 1 1 d . . . . .
H4 H 0.6745 0.5777 0.3420 0.064 Uiso 1 1 calc R U . . .
C5 C 0.6739(3) 0.47409(16) 0.29552(16) 0.0545(7) Uani 1 1 d . . . . .
H5 H 0.6883 0.4947 0.2555 0.065 Uiso 1 1 calc R U . . .
C6 C 0.6325(3) 0.54674(14) 0.46260(15) 0.0493(6) Uani 1 1 d . . . . .
C7 C 0.6141(4) 0.63192(17) 0.4502(2) 0.0673(9) Uani 1 1 d . . . . .
H7A H 0.5710 0.6513 0.4788 0.101 Uiso 1 1 calc R U . . .
H7B H 0.5757 0.6412 0.4004 0.101 Uiso 1 1 calc R U . . .
H7C H 0.6837 0.6585 0.4634 0.101 Uiso 1 1 calc R U . . .
C8 C 0.6308(2) 0.51554(14) 0.63626(15) 0.0448(5) Uani 1 1 d . . . . .
C9 C 0.6452(2) 0.43622(14) 0.64312(14) 0.0434(5) Uani 1 1 d . . . . .
H9 H 0.6552 0.4072 0.6055 0.052 Uiso 1 1 calc R U . . .
C10 C 0.6450(2) 0.39963(15) 0.70447(14) 0.0426(5) Uani 1 1 d . . . . .
C11 C 0.6320(2) 0.44140(18) 0.76095(16) 0.0511(6) Uani 1 1 d . . . . .
H11 H 0.6321 0.4163 0.8031 0.061 Uiso 1 1 calc R U . . .
C12 C 0.6189(3) 0.52065(18) 0.75379(17) 0.0536(7) Uani 1 1 d . . . . .
H12 H 0.6103 0.5498 0.7918 0.064 Uiso 1 1 calc R U . . .
C13 C 0.6181(2) 0.55779(16) 0.69294(16) 0.0496(6) Uani 1 1 d . . . . .
H13 H 0.6091 0.6119 0.6893 0.060 Uiso 1 1 calc R U . . .
C14 C 0.6574(2) 0.31409(16) 0.70961(14) 0.0450(6) Uani 1 1 d . . . . .
C15 C 0.4700(3) 0.1093(3) 0.60656(16) 0.0635(9) Uani 1 1 d . . . . .
H15 H 0.5231 0.0786 0.5961 0.076 Uiso 1 1 calc R U . . .
C16 C 0.3637(3) 0.0989(4) 0.5680(2) 0.0896(16) Uani 1 1 d . . . . .
H16 H 0.3452 0.0619 0.5314 0.108 Uiso 1 1 calc R U . . .
C17 C 0.2822(3) 0.1419(3) 0.58172(17) 0.0645(9) Uani 1 1 d . . . . .
C18 C 0.3174(3) 0.19600(18) 0.63533(19) 0.0558(7) Uani 1 1 d . . . . .
H18 H 0.2666 0.2283 0.6467 0.067 Uiso 1 1 calc R U . . .
C19 C 0.4254(3) 0.20275(16) 0.6717(2) 0.0586(8) Uani 1 1 d . . . . .
H19 H 0.4466 0.2394 0.7086 0.070 Uiso 1 1 calc R U . . .
C20A C 0.1722(10) 0.1162(6) 0.5440(6) 0.057(2) Uani 0.5 1 d . . P A 2
C20B C 0.1644(10) 0.1459(7) 0.5391(7) 0.061(3) Uani 0.5 1 d . . P B 1
C21A C 0.0827(12) 0.1548(7) 0.5666(8) 0.082(3) Uani 0.5 1 d . . P A 2
H21A H 0.1150 0.1848 0.6094 0.123 Uiso 0.5 1 calc R U P A 2
H21B H 0.0352 0.1154 0.5758 0.123 Uiso 0.5 1 calc R U P A 2
H21C H 0.0408 0.1889 0.5291 0.123 Uiso 0.5 1 calc R U P A 2
C21B C 0.0789(10) 0.1930(9) 0.5553(9) 0.091(5) Uani 0.5 1 d . . P B 1
H21D H 0.1061 0.2451 0.5686 0.136 Uiso 0.5 1 calc R U P B 1
H21E H 0.0600 0.1693 0.5943 0.136 Uiso 0.5 1 calc R U P B 1
H21F H 0.0148 0.1952 0.5137 0.136 Uiso 0.5 1 calc R U P B 1
C22A C 0.0290(11) -0.0010(7) 0.3980(7) 0.069(3) Uani 0.5 1 d . . P A 2
C22B C 0.0275(9) 0.0344(8) 0.3929(8) 0.076(4) Uani 0.5 1 d . . P B 1
C23A C 0.1136(14) -0.0349(6) 0.3816(9) 0.050(3) Uani 0.5 1 d . . P A 2
H23A H 0.1860 -0.0242 0.4086 0.059 Uiso 0.5 1 calc R U P A 2
C23B C 0.1096(14) -0.0091(7) 0.3808(9) 0.055(3) Uani 0.5 1 d . . P B 1
H23B H 0.1810 -0.0050 0.4120 0.065 Uiso 0.5 1 calc R U P B 1
C24A C 0.0905(12) -0.0856(6) 0.3238(9) 0.052(2) Uani 0.5 1 d . . P A 2
C24B C 0.0884(11) -0.0583(6) 0.3237(8) 0.049(2) Uani 0.5 1 d . . P B 1
C25A C -0.0158(8) -0.1046(7) 0.2870(5) 0.071(2) Uani 0.5 1 d . . P A 2
H25A H -0.0313 -0.1411 0.2499 0.086 Uiso 0.5 1 calc R U P A 2
C25B C -0.0161(7) -0.0639(6) 0.2755(5) 0.064(2) Uani 0.5 1 d . . P B 1
H25B H -0.0309 -0.0972 0.2361 0.076 Uiso 0.5 1 calc R U P B 1
C26A C -0.1005(9) -0.0689(9) 0.3054(7) 0.088(3) Uani 0.5 1 d . . P A 2
H26A H -0.1734 -0.0797 0.2796 0.106 Uiso 0.5 1 calc R U P A 2
C26B C -0.0966(7) -0.0195(9) 0.2872(5) 0.083(3) Uani 0.5 1 d . . P B 1
H26B H -0.1681 -0.0228 0.2557 0.100 Uiso 0.5 1 calc R U P B 1
C27A C -0.0769(9) -0.0190(8) 0.3602(7) 0.087(3) Uani 0.5 1 d . . P A 2
H27A H -0.1340 0.0041 0.3730 0.104 Uiso 0.5 1 calc R U P A 2
C27B C -0.0741(8) 0.0297(9) 0.3443(6) 0.092(4) Uani 0.5 1 d . . P B 1
H27B H -0.1302 0.0611 0.3502 0.110 Uiso 0.5 1 calc R U P B 1
C28 C 0.1785(3) -0.1104(2) 0.30729(16) 0.0560(7) Uani 1 1 d . . . . .
O5 O 0.5782(3) 0.71213(13) 0.5931(2) 0.0998(11) Uani 1 1 d D . . . .
C29 C 0.6331(4) 0.7706(2) 0.5936(2) 0.0792(11) Uani 1 1 d D . . . .
H29 H 0.6766 0.7706 0.5634 0.095 Uiso 1 1 calc R U . . .
N7 N 0.6369(3) 0.83314(17) 0.63260(17) 0.0669(8) Uani 1 1 d D . . . .
C30 C 0.5747(6) 0.8379(3) 0.6793(3) 0.107(2) Uani 1 1 d D . . . .
H30A H 0.5874 0.8876 0.7034 0.161 Uiso 0.5 1 calc R U P . .
H30B H 0.4980 0.8329 0.6527 0.161 Uiso 0.5 1 calc R U P . .
H30C H 0.5957 0.7965 0.7140 0.161 Uiso 0.5 1 calc R U P . .
H30D H 0.5334 0.7904 0.6767 0.161 Uiso 0.5 1 calc R U P . .
H30E H 0.6227 0.8451 0.7274 0.161 Uiso 0.5 1 calc R U P . .
H30F H 0.5250 0.8815 0.6661 0.161 Uiso 0.5 1 calc R U P . .
C31 C 0.7023(5) 0.8979(3) 0.6294(3) 0.1009(17) Uani 1 1 d D . . . .
H31A H 0.6937 0.9376 0.6619 0.151 Uiso 0.5 1 calc R U P . .
H31B H 0.7781 0.8821 0.6427 0.151 Uiso 0.5 1 calc R U P . .
H31C H 0.6801 0.9184 0.5815 0.151 Uiso 0.5 1 calc R U P . .
H31D H 0.7409 0.8878 0.5955 0.151 Uiso 0.5 1 calc R U P . .
H31E H 0.6565 0.9433 0.6147 0.151 Uiso 0.5 1 calc R U P . .
H31F H 0.7545 0.9070 0.6759 0.151 Uiso 0.5 1 calc R U P . .
O6 O 0.4205(5) 0.9134(3) 0.5166(4) 0.096(2) Uiso 0.535(7) 1 d D . P C 1
C32 C 0.3706(5) 0.8532(4) 0.4937(4) 0.077(2) Uiso 0.535(7) 1 d D . P C 1
H32 H 0.3971 0.8226 0.4635 0.093 Uiso 0.535(7) 1 calc R U P C 1
N8 N 0.2833(5) 0.8276(3) 0.5078(4) 0.076(2) Uiso 0.535(7) 1 d D . P C 1
C33 C 0.2366(5) 0.8715(4) 0.5506(4) 0.0715(19) Uiso 0.535(7) 1 d D . P C 1
H33A H 0.1736 0.8444 0.5555 0.107 Uiso 0.268(3) 1 calc R U P C 1
H33B H 0.2897 0.8788 0.5971 0.107 Uiso 0.268(3) 1 calc R U P C 1
H33C H 0.2143 0.9217 0.5287 0.107 Uiso 0.268(3) 1 calc R U P C 1
H33D H 0.2782 0.9188 0.5653 0.107 Uiso 0.268(3) 1 calc R U P C 1
H33E H 0.1620 0.8845 0.5238 0.107 Uiso 0.268(3) 1 calc R U P C 1
H33F H 0.2374 0.8416 0.5921 0.107 Uiso 0.268(3) 1 calc R U P C 1
C34 C 0.2249(6) 0.7617(4) 0.4735(4) 0.083(2) Uiso 0.535(7) 1 d D . P C 1
H34A H 0.1638 0.7523 0.4909 0.124 Uiso 0.268(3) 1 calc R U P C 1
H34B H 0.1982 0.7708 0.4227 0.124 Uiso 0.268(3) 1 calc R U P C 1
H34C H 0.2726 0.7169 0.4832 0.124 Uiso 0.268(3) 1 calc R U P C 1
H34D H 0.2593 0.7410 0.4403 0.124 Uiso 0.268(3) 1 calc R U P C 1
H34E H 0.2249 0.7225 0.5085 0.124 Uiso 0.268(3) 1 calc R U P C 1
H34F H 0.1505 0.7765 0.4480 0.124 Uiso 0.268(3) 1 calc R U P C 1
O7 O 0.1686(5) 0.3387(4) 0.6786(3) 0.0776(15) Uiso 0.5 1 d D . P . .
C35 C 0.0893(7) 0.3736(9) 0.6397(6) 0.152(6) Uiso 0.5 1 d D . P . .
H35 H 0.0996 0.4007 0.6011 0.182 Uiso 0.5 1 calc R U P . .
N9 N -0.0088(5) 0.3767(6) 0.6468(5) 0.129(4) Uiso 0.5 1 d D . P . .
C36 C -0.0333(9) 0.3333(11) 0.6998(9) 0.213(12) Uiso 0.5 1 d D . P . .
H36A H -0.1085 0.3424 0.6974 0.320 Uiso 0.25 1 calc R U P . .
H36B H -0.0229 0.2785 0.6926 0.320 Uiso 0.25 1 calc R U P . .
H36C H 0.0144 0.3489 0.7461 0.320 Uiso 0.25 1 calc R U P . .
H36D H 0.0305 0.3042 0.7267 0.320 Uiso 0.25 1 calc R U P . .
H36E H -0.0551 0.3680 0.7314 0.320 Uiso 0.25 1 calc R U P . .
H36F H -0.0924 0.2976 0.6780 0.320 Uiso 0.25 1 calc R U P . .
C37 C -0.0898(9) 0.4281(11) 0.6063(10) 0.215(11) Uiso 0.5 1 d D . P . .
H37A H -0.1558 0.4215 0.6193 0.323 Uiso 0.25 1 calc R U P . .
H37B H -0.0642 0.4811 0.6158 0.323 Uiso 0.25 1 calc R U P . .
H37C H -0.1051 0.4169 0.5562 0.323 Uiso 0.25 1 calc R U P . .
H37D H -0.0610 0.4581 0.5749 0.323 Uiso 0.25 1 calc R U P . .
H37E H -0.1525 0.3986 0.5784 0.323 Uiso 0.25 1 calc R U P . .
H37F H -0.1116 0.4628 0.6379 0.323 Uiso 0.25 1 calc R U P . .
O8 O 0.1533(6) 0.8844(5) 0.5490(5) 0.119(3) Uiso 0.465(7) 1 d D . P C 2
C38 C 0.2085(7) 0.8334(4) 0.5334(7) 0.108(4) Uiso 0.465(7) 1 d D . P C 2
H38 H 0.1819 0.7823 0.5307 0.130 Uiso 0.465(7) 1 calc R U P C 2
N10 N 0.3014(5) 0.8437(4) 0.5200(5) 0.071(2) Uiso 0.465(7) 1 d D . P C 2
C39 C 0.3563(8) 0.9151(5) 0.5347(7) 0.107(4) Uiso 0.465(7) 1 d D . P C 2
H39A H 0.4226 0.9124 0.5217 0.160 Uiso 0.232(3) 1 calc R U P C 2
H39B H 0.3098 0.9558 0.5075 0.160 Uiso 0.232(3) 1 calc R U P C 2
H39C H 0.3744 0.9265 0.5849 0.160 Uiso 0.232(3) 1 calc R U P C 2
H39D H 0.3152 0.9507 0.5544 0.160 Uiso 0.232(3) 1 calc R U P C 2
H39E H 0.4281 0.9073 0.5686 0.160 Uiso 0.232(3) 1 calc R U P C 2
H39F H 0.3634 0.9366 0.4911 0.160 Uiso 0.232(3) 1 calc R U P C 2
C40 C 0.3546(8) 0.7823(5) 0.4969(7) 0.104(4) Uiso 0.465(7) 1 d D . P C 2
H40A H 0.4212 0.8014 0.4901 0.155 Uiso 0.232(3) 1 calc R U P C 2
H40B H 0.3720 0.7415 0.5324 0.155 Uiso 0.232(3) 1 calc R U P C 2
H40C H 0.3071 0.7618 0.4524 0.155 Uiso 0.232(3) 1 calc R U P C 2
H40D H 0.3124 0.7350 0.4932 0.155 Uiso 0.232(3) 1 calc R U P C 2
H40E H 0.3615 0.7950 0.4509 0.155 Uiso 0.232(3) 1 calc R U P C 2
H40F H 0.4264 0.7747 0.5308 0.155 Uiso 0.232(3) 1 calc R U P C 2

loop_
_atom_site_aniso_label
_atom_site_aniso_U_11
_atom_site_aniso_U_22
_atom_site_aniso_U_33
_atom_site_aniso_U_23
_atom_site_aniso_U_13
_atom_site_aniso_U_12
Co1 0.0562(3) 0.0382(2) 0.0468(2) 0.00039(13) 0.01507(18) -0.00284(14)
O1 0.0836(15) 0.0348(9) 0.0534(11) -0.0058(8) 0.0346(10) -0.0048(9)
O2 0.0763(15) 0.0456(10) 0.0444(10) -0.0023(8) 0.0228(10) -0.0022(9)
O3 0.0449(11) 0.0538(11) 0.0527(11) 0.0010(9) 0.0137(8) 0.0011(8)
O4 0.0546(14) 0.0815(17) 0.0610(14) -0.0094(12) 0.0123(11) -0.0126(12)
N1 0.0548(13) 0.0361(10) 0.0451(11) -0.0012(8) 0.0143(9) -0.0038(9)
N2 0.0513(13) 0.0299(9) 0.0503(12) -0.0054(8) 0.0128(9) -0.0014(8)
N3 0.0708(16) 0.0270(9) 0.0548(13) -0.0082(8) 0.0147(11) 0.0018(9)
N4 0.0533(14) 0.0389(10) 0.0494(12) 0.0108(9) 0.0152(10) 0.0009(9)
N5A 0.041(3) 0.064(5) 0.046(3) -0.001(4) 0.020(2) 0.008(4)
N5B 0.063(4) 0.073(7) 0.063(5) -0.022(5) 0.011(3) 0.022(5)
N6A 0.035(3) 0.108(8) 0.079(5) -0.033(7) 0.024(3) 0.010(5)
N6B 0.058(5) 0.112(9) 0.078(6) -0.054(8) 0.011(4) 0.019(6)
C1 0.0555(15) 0.0327(10) 0.0513(14) -0.0007(9) 0.0184(11) -0.0044(10)
C2 0.0590(16) 0.0306(10) 0.0482(13) 0.0004(9) 0.0178(11) -0.0042(10)
C3 0.0497(14) 0.0312(10) 0.0479(13) 0.0014(9) 0.0077(10) -0.0053(9)
C4 0.076(2) 0.0312(11) 0.0510(14) 0.0017(10) 0.0167(13) -0.0092(11)
C5 0.077(2) 0.0371(12) 0.0505(14) 0.0042(10) 0.0211(13) -0.0070(12)
C6 0.0633(17) 0.0278(10) 0.0500(14) -0.0022(9) 0.0078(12) -0.0052(10)
C7 0.099(3) 0.0330(12) 0.0628(19) 0.0004(12) 0.0142(17) -0.0033(14)
C8 0.0473(14) 0.0322(10) 0.0515(14) -0.0100(9) 0.0106(10) 0.0011(9)
C9 0.0509(14) 0.0347(11) 0.0455(12) -0.0108(9) 0.0165(10) -0.0003(9)
C10 0.0456(13) 0.0383(11) 0.0467(12) -0.0102(9) 0.0182(10) -0.0065(9)
C11 0.0558(16) 0.0528(15) 0.0491(14) -0.0156(11) 0.0228(12) -0.0067(12)
C12 0.0521(16) 0.0517(15) 0.0589(16) -0.0237(12) 0.0203(12) -0.0011(12)
C13 0.0491(15) 0.0400(12) 0.0569(15) -0.0175(11) 0.0125(11) 0.0042(10)
C14 0.0543(16) 0.0374(11) 0.0460(13) -0.0049(9) 0.0194(11) -0.0045(10)
C15 0.0508(17) 0.098(3) 0.0442(14) -0.0087(15) 0.0175(12) -0.0014(16)
C16 0.054(2) 0.168(5) 0.0495(17) -0.037(2) 0.0202(14) -0.007(2)
C17 0.0573(19) 0.096(3) 0.0447(15) 0.0030(15) 0.0219(13) 0.0017(17)
C18 0.0589(18) 0.0420(13) 0.0673(18) 0.0125(12) 0.0209(14) 0.0073(12)
C19 0.066(2) 0.0322(12) 0.075(2) 0.0035(12) 0.0182(15) 0.0002(11)
C20A 0.059(5) 0.063(6) 0.054(4) 0.005(5) 0.027(3) 0.019(5)
C20B 0.047(4) 0.071(6) 0.063(5) -0.021(5) 0.014(3) 0.016(5)
C21A 0.079(7) 0.087(7) 0.084(6) -0.029(7) 0.033(5) 0.003(7)
C21B 0.056(5) 0.113(10) 0.103(9) -0.057(9) 0.026(5) 0.014(7)
C22A 0.059(5) 0.086(7) 0.060(4) -0.028(6) 0.019(3) 0.002(6)
C22B 0.035(4) 0.108(9) 0.087(7) -0.057(8) 0.021(3) 0.004(6)
C23A 0.042(4) 0.058(6) 0.050(4) 0.003(5) 0.018(3) 0.001(5)
C23B 0.041(4) 0.070(7) 0.049(5) -0.022(6) 0.010(3) 0.010(6)
C24A 0.046(4) 0.055(6) 0.054(4) -0.006(5) 0.015(3) -0.003(5)
C24B 0.040(3) 0.060(6) 0.050(4) -0.019(5) 0.018(3) -0.001(5)
C25A 0.057(4) 0.089(7) 0.062(5) -0.016(5) 0.010(3) -0.001(5)
C25B 0.055(4) 0.082(6) 0.050(4) -0.022(4) 0.011(3) 0.002(4)
C26A 0.056(5) 0.108(8) 0.095(8) -0.022(6) 0.015(4) -0.013(5)
C26B 0.040(4) 0.141(10) 0.060(5) -0.039(6) 0.004(3) 0.007(5)
C27A 0.051(5) 0.117(9) 0.092(7) -0.027(7) 0.021(4) 0.013(6)
C27B 0.054(5) 0.131(10) 0.079(6) -0.054(7) 0.005(4) 0.024(6)
C28 0.0511(16) 0.0695(19) 0.0471(14) 0.0029(13) 0.0147(12) -0.0040(13)
O5 0.157(3) 0.0293(10) 0.123(3) -0.0059(13) 0.058(2) 0.0081(14)
C29 0.101(3) 0.058(2) 0.085(3) -0.0070(19) 0.040(2) 0.012(2)
N7 0.088(2) 0.0599(17) 0.0627(17) -0.0083(12) 0.0387(16) -0.0070(14)
C30 0.161(6) 0.095(3) 0.099(4) -0.030(3) 0.091(4) -0.044(3)
C31 0.132(5) 0.080(3) 0.114(4) -0.025(3) 0.072(4) -0.036(3)

loop_
_atom_type_symbol
_atom_type_description
_atom_type_scat_dispersion_real
_atom_type_scat_dispersion_imag
_atom_type_scat_source
C C 0.0033 0.0016 'International Tables Vol C Tables 4.2.6.8 and 6.1.1.4'
H H 0.0000 0.0000 'International Tables Vol C Tables 4.2.6.8 and 6.1.1.4'
N N 0.0061 0.0033 'International Tables Vol C Tables 4.2.6.8 and 6.1.1.4'
O O 0.0106 0.0060 'International Tables Vol C Tables 4.2.6.8 and 6.1.1.4'
Co Co 0.3494 0.9721 'International Tables Vol C Tables 4.2.6.8 and 6.1.1.4'

loop_
_geom_angle_atom_site_label_1
_geom_angle_atom_site_label_2
_geom_angle_atom_site_label_3
_geom_angle
_geom_angle_site_symmetry_1
_geom_angle_site_symmetry_3
O3 Co1 N1 98.80(9) 3_656 4_566
O3 Co1 N4 96.83(10) 3_656 .
N1 Co1 N4 95.73(10) 4_566 .
O3 Co1 O2 158.91(9) 3_656 .
N1 Co1 O2 97.13(8) 4_566 .
N4 Co1 O2 95.22(10) . .
O3 Co1 O1 100.87(8) 3_656 .
N1 Co1 O1 158.49(9) 4_566 .
N4 Co1 O1 90.49(9) . .
O2 Co1 O1 61.73(8) . .
O3 Co1 O4 61.14(9) 3_656 3_656
N1 Co1 O4 91.98(11) 4_566 3_656
N4 Co1 O4 157.60(11) . 3_656
O2 Co1 O4 104.67(10) . 3_656
O1 Co1 O4 89.96(11) . 3_656
O3 Co1 C14 130.73(9) 3_656 .
N1 Co1 C14 128.18(9) 4_566 .
N4 Co1 C14 92.76(9) . .
O2 Co1 C14 31.10(8) . .
O1 Co1 C14 30.64(8) . .
O4 Co1 C14 98.93(10) 3_656 .
O3 Co1 C28 30.80(10) 3_656 3_656
N1 Co1 C28 96.67(10) 4_566 3_656
N4 Co1 C28 127.48(11) . 3_656
O2 Co1 C28 133.16(11) . 3_656
O1 Co1 C28 95.79(10) . 3_656
O4 Co1 C28 30.35(10) 3_656 3_656
C14 Co1 C28 117.48(11) . 3_656
C14 O1 Co1 88.32(17) . .
C14 O2 Co1 89.21(16) . .
C28 O3 Co1 91.5(2) . 3_656
C28 O4 Co1 87.1(2) . 3_656
C1 N1 C5 117.1(2) . .
C1 N1 Co1 122.12(17) . 4_565
C5 N1 Co1 120.7(2) . 4_565
C6 N2 N3 119.1(2) . .
N2 N3 C8 118.4(2) . .
C19 N4 C15 117.2(3) . .
C19 N4 Co1 122.4(2) . .
C15 N4 Co1 120.4(2) . .
C20A N5A N6A 122.1(10) . .
N6B N5B C20B 119.0(11) . .
N5A N6A C22A 120.6(9) . .
N5B N6B C22B 118.4(11) . .
N1 C1 C2 123.4(2) . .
C1 C2 C3 120.3(3) . .
C4 C3 C2 116.1(3) . .
C4 C3 C6 122.2(2) . .
C2 C3 C6 121.7(3) . .
C5 C4 C3 119.9(2) . .
N1 C5 C4 123.2(3) . .
N2 C6 C3 114.5(2) . .
N2 C6 C7 124.5(3) . .
C3 C6 C7 121.0(3) . .
N3 C8 C9 121.8(2) . .
N3 C8 C13 119.2(2) . .
C9 C8 C13 119.0(3) . .
C10 C9 C8 120.3(2) . .
C9 C10 C11 120.8(3) . .
C9 C10 C14 119.2(2) . .
C11 C10 C14 119.9(3) . .
C12 C11 C10 118.3(3) . .
C13 C12 C11 121.5(2) . .
C12 C13 C8 119.9(3) . .
O1 C14 O2 120.7(3) . .
O1 C14 C10 119.5(2) . .
O2 C14 C10 119.8(2) . .
O1 C14 Co1 61.04(14) . .
O2 C14 Co1 59.69(14) . .
C10 C14 Co1 176.8(2) . .
N4 C15 C16 122.5(4) . .
C15 C16 C17 121.1(4) . .
C18 C17 C16 115.2(3) . .
C18 C17 C20A 129.5(5) . .
C16 C17 C20A 114.7(5) . .
C18 C17 C20B 115.8(5) . .
C16 C17 C20B 128.2(5) . .
C19 C18 C17 120.1(3) . .
N4 C19 C18 123.8(3) . .
N5A C20A C17 122.4(9) . .
N5A C20A C21A 122.1(12) . .
C17 C20A C21A 115.3(10) . .
N5B C20B C21B 124.5(12) . .
N5B C20B C17 108.6(9) . .
C21B C20B C17 126.8(9) . .
C23A C22A C27A 120.5(12) . .
C23A C22A N6A 120.5(13) . .
C27A C22A N6A 119.0(11) . .
C27B C22B N6B 119.3(10) . .
C27B C22B C23B 117.8(11) . .
N6B C22B C23B 122.7(12) . .
C22A C23A C24A 118.8(15) . .
C24B C23B C22B 120.9(14) . .
C28 C24A C25A 124.9(11) . .
C28 C24A C23A 114.7(13) . .
C25A C24A C23A 120.4(13) . .
C23B C24B C25B 120.7(12) . .
C23B C24B C28 123.4(12) . .
C25B C24B C28 115.9(9) . .
C26A C25A C24A 119.2(10) . .
C26B C25B C24B 118.1(8) . .
C27A C26A C25A 119.6(10) . .
C25B C26B C27B 120.6(8) . .
C26A C27A C22A 121.4(10) . .
C22B C27B C26B 121.8(9) . .
O4 C28 O3 120.2(3) . .
O4 C28 C24A 114.6(6) . .
O3 C28 C24A 124.7(7) . .
O4 C28 C24B 123.7(6) . .
O3 C28 C24B 115.6(5) . .
O4 C28 Co1 62.53(19) . 3_656
O3 C28 Co1 57.71(16) . 3_656
C24A C28 Co1 171.9(6) . 3_656
C24B C28 Co1 171.5(5) . 3_656
O5 C29 N7 126.2(4) . .
C29 N7 C30 120.7(3) . .
C29 N7 C31 122.2(3) . .
C30 N7 C31 117.2(3) . .
O6 C32 N8 126.0(4) . .
C32 N8 C33 120.2(4) . .
C32 N8 C34 122.0(4) . .
C33 N8 C34 117.3(3) . .
O7 C35 N9 126.3(4) . .
C35 N9 C36 120.5(4) . .
C35 N9 C37 122.0(4) . .
C36 N9 C37 117.2(3) . .
O8 C38 N10 126.2(4) . .
C38 N10 C39 120.5(4) . .
C38 N10 C40 122.0(4) . .
C39 N10 C40 117.2(3) . .

loop_
_geom_bond_atom_site_label_1
_geom_bond_atom_site_label_2
_geom_bond_distance
_geom_bond_site_symmetry_2
Co1 O3 2.090(2) 3_656
Co1 N1 2.091(2) 4_566
Co1 N4 2.111(3) .
Co1 O2 2.121(2) .
Co1 O1 2.151(2) .
Co1 O4 2.196(3) 3_656
Co1 C14 2.457(3) .
Co1 C28 2.471(4) 3_656
O1 C14 1.253(3) .
O2 C14 1.269(3) .
O3 C28 1.266(4) .
O3 Co1 2.090(2) 3_656
O4 C28 1.250(4) .
O4 Co1 2.196(3) 3_656
N1 C1 1.331(4) .
N1 C5 1.344(3) .
N1 Co1 2.091(2) 4_565
N2 C6 1.292(4) .
N2 N3 1.345(3) .
N3 C8 1.389(4) .
N4 C19 1.325(4) .
N4 C15 1.338(4) .
N5A C20A 1.260(16) .
N5A N6A 1.363(18) .
N5B N6B 1.33(2) .
N5B C20B 1.281(16) .
N6A C22A 1.415(15) .
N6B C22B 1.387(14) .
C1 C2 1.374(4) .
C2 C3 1.400(3) .
C3 C4 1.396(4) .
C3 C6 1.478(4) .
C4 C5 1.381(4) .
C6 C7 1.511(4) .
C8 C9 1.395(3) .
C8 C13 1.406(4) .
C9 C10 1.385(4) .
C10 C11 1.400(3) .
C10 C14 1.499(4) .
C11 C12 1.393(5) .
C12 C13 1.378(5) .
C15 C16 1.374(5) .
C16 C17 1.396(6) .
C17 C18 1.395(6) .
C17 C20A 1.469(14) .
C17 C20B 1.510(12) .
C18 C19 1.376(5) .
C20A C21A 1.534(17) .
C20B C21B 1.500(14) .
C22A C23A 1.380(18) .
C22A C27A 1.389(18) .
C22B C27B 1.381(16) .
C22B C23B 1.394(16) .
C23A C24A 1.411(18) .
C23B C24B 1.386(16) .
C24A C28 1.362(15) .
C24A C25A 1.393(18) .
C24B C25B 1.407(17) .
C24B C28 1.599(12) .
C25A C26A 1.415(16) .
C25B C26B 1.382(13) .
C26A C27A 1.358(17) .
C26B C27B 1.387(13) .
C28 Co1 2.472(4) 3_656
O5 C29 1.244(5) .
C29 N7 1.333(4) .
N7 C30 1.421(5) .
N7 C31 1.429(5) .
O6 C32 1.244(5) .
C32 N8 1.334(4) .
N8 C33 1.421(5) .
N8 C34 1.429(5) .
O7 C35 1.243(5) .
C35 N9 1.333(4) .
N9 C36 1.421(5) .
N9 C37 1.429(5) .
O8 C38 1.244(5) .
C38 N10 1.333(4) .
N10 C39 1.421(5) .
N10 C40 1.429(5) .

loop_
_platon_squeeze_void_nr
_platon_squeeze_void_average_x
_platon_squeeze_void_average_y
_platon_squeeze_void_average_z
_platon_squeeze_void_volume
_platon_squeeze_void_count_electrons
_platon_squeeze_void_content
1 0.000 0.000 0.000 250 77 ' '
2 0.000 0.500 0.500 250 77 ' '
